data_1547685
loop_
_publ_author_name
'Bartels, Florian'
'Hong, Young J.'
'Ueda, Daijiro'
'Weber, Manuela'
'Sato, Tsutomu'
'Tantillo, Dean J.'
'Christmann, Mathias'

_publ_section_title
;
 Bioinspired Synthesis of Pentacyclic Onocerane Triterpenoids
;
_journal_name_full 'Chem. Sci.'
_journal_paper_doi 10.1039/C7SC03903D
_journal_year 2017
_chemical_absolute_configuration rm
_chemical_formula_sum 'C30 H53 O2.5'
_chemical_formula_weight 453.72
_space_group_crystal_system monoclinic
_space_group_IT_number 4
_space_group_name_Hall 'P 2yb'
_space_group_name_H-M_alt 'P 1 21 1'
_symmetry_space_group_name_Hall 'P 2yb'
_symmetry_space_group_name_H-M 'P 1 21 1'
_atom_sites_solution_hydrogens mixed
_audit_creation_method SHELXL-2014/7
_audit_update_record
;
2017-01-22 deposited with the CCDC.
2017-10-16 downloaded from the CCDC.
;
_cell_angle_alpha 90
_cell_angle_beta 113.2304(4)
_cell_angle_gamma 90
_cell_formula_units_Z 4
_cell_length_a 6.52639(6)
_cell_length_b 61.4400(5)
_cell_length_c 7.08782(6)
_cell_measurement_reflns_used 9876
_cell_measurement_temperature 100(2)
_cell_measurement_theta_max 66.71
_cell_measurement_theta_min 2.88
_cell_volume 2611.67(4)
_computing_cell_refinement 'Bruker SAINT'
_computing_data_collection 'Bruker APEX2'
_computing_data_reduction 'Bruker SAINT'
_computing_molecular_graphics 'Diamond 2.1e'
_computing_publication_material 'Microsoft Word'
_computing_structure_refinement 'SHELXL-2014/7 (Sheldrick, 2014)'
_computing_structure_solution 'SHELXL-2014/7 (Sheldrick, 2014)'
_diffrn_ambient_temperature 100(2)
_diffrn_measured_fraction_theta_full 0.994
_diffrn_measured_fraction_theta_max 0.994
_diffrn_measurement_device_type 'Bruker Photon CMOS Detector, D8 Venture'
_diffrn_measurement_method '\f and \w scans'
_diffrn_radiation_type CuK\a
_diffrn_radiation_wavelength 1.54178
_diffrn_reflns_av_R_equivalents 0.0591
_diffrn_reflns_av_unetI/netI 0.0700
_diffrn_reflns_Laue_measured_fraction_full 0.994
_diffrn_reflns_Laue_measured_fraction_max 0.994
_diffrn_reflns_limit_h_max 7
_diffrn_reflns_limit_h_min -7
_diffrn_reflns_limit_k_max 73
_diffrn_reflns_limit_k_min -73
_diffrn_reflns_limit_l_max 7
_diffrn_reflns_limit_l_min -8
_diffrn_reflns_number 26244
_diffrn_reflns_point_group_measured_fraction_full 0.994
_diffrn_reflns_point_group_measured_fraction_max 0.994
_diffrn_reflns_theta_full 66.729
_diffrn_reflns_theta_max 66.729
_diffrn_reflns_theta_min 2.877
_diffrn_source 'sealed tube'
_exptl_absorpt_coefficient_mu 0.513
_exptl_absorpt_correction_type multi-scan
_exptl_crystal_colour colourless
_exptl_crystal_density_diffrn 1.154
_exptl_crystal_description platelet
_exptl_crystal_F_000 1012
_exptl_crystal_recrystallization_method 'Re-crystallisation from solvent: CH2Cl2, MeCN'
_exptl_crystal_size_max 0.250
_exptl_crystal_size_mid 0.170
_exptl_crystal_size_min 0.080
_exptl_transmission_factor_max 0.8955
_exptl_transmission_factor_min 0.8223
_refine_diff_density_max 0.264
_refine_diff_density_min -0.270
_refine_diff_density_rms 0.056
_refine_ls_abs_structure_details
;
 Refined as an inversion twin.
;
_refine_ls_abs_structure_Flack 0.2(3)
_refine_ls_extinction_method none
_refine_ls_goodness_of_fit_ref 1.022
_refine_ls_hydrogen_treatment mixed
_refine_ls_matrix_type full
_refine_ls_number_parameters 614
_refine_ls_number_reflns 9097
_refine_ls_number_restraints 1
_refine_ls_restrained_S_all 1.022
_refine_ls_R_factor_all 0.0680
_refine_ls_R_factor_gt 0.0583
_refine_ls_shift/su_max 0.000
_refine_ls_shift/su_mean 0.000
_refine_ls_structure_factor_coef Fsqd
_refine_ls_weighting_details 'w=1/[\s^2^(Fo^2^)+(0.0767P)^2^+0.7127P] where P=(Fo^2^+2Fc^2^)/3'
_refine_ls_weighting_scheme calc
_refine_ls_wR_factor_gt 0.1389
_refine_ls_wR_factor_ref 0.1444
_reflns_Friedel_coverage 0.981
_reflns_Friedel_fraction_full 0.995
_reflns_Friedel_fraction_max 0.995
_reflns_number_gt 7869
_reflns_number_total 9097
_reflns_threshold_expression 'I > 2\s(I)'
_cod_data_source_file c7sc03903d2.cif
_cod_data_source_block FB9535Ab
_cod_depositor_comments
;
The following automatic conversions were performed:
data name '__diffrn_source' replaced with '_diffrn_source'.

Automatic conversion script
Id: cif_correct_tags 4968 2017-02-21 14:55:21Z antanas 
;
_cod_original_formula_sum 'C30 H53 O2.50'
_cod_database_code 1547685
_shelx_shelxl_version_number 2014/7
_shelx_space_group_comment
;
The symmetry employed for this shelxl refinement is uniquely defined
by the following loop, which should always be used as a source of
symmetry information in preference to the above space-group names.
They are only intended as comments.
;
_shelx_estimated_absorpt_t_min 0.883
_shelx_estimated_absorpt_t_max 0.960

loop_
_space_group_symop_operation_xyz
'x, y, z'
'-x, y+1/2, -z'

loop_
_atom_site_label
_atom_site_type_symbol
_atom_site_fract_x
_atom_site_fract_y
_atom_site_fract_z
_atom_site_U_iso_or_equiv
_atom_site_adp_type
_atom_site_occupancy
_atom_site_site_symmetry_order
_atom_site_calc_flag
_atom_site_refinement_flags_posn
_atom_site_refinement_flags_adp
C1 C 0.7589(7) 0.43121(7) 0.5864(7) 0.0182(9) Uani 1 1 d . .
H1A H 0.7675 0.4265 0.7228 0.022 Uiso 1 1 calc R U
H1B H 0.8720 0.4229 0.5553 0.022 Uiso 1 1 calc R U
C2 C 0.8142(7) 0.45558(7) 0.5950(7) 0.0183(9) Uani 1 1 d . .
H2A H 0.7114 0.4637 0.6409 0.022 Uiso 1 1 calc R U
H2B H 0.9680 0.4580 0.6972 0.022 Uiso 1 1 calc R U
C3 C 0.7949(7) 0.46428(6) 0.3895(7) 0.0185(9) Uani 1 1 d . .
H3 H 0.9089 0.4563 0.3545 0.022 Uiso 1 1 calc R U
C4 C 0.5694(7) 0.45996(7) 0.2121(7) 0.0176(9) Uani 1 1 d . .
C5 C 0.5138(7) 0.43528(7) 0.2158(6) 0.0159(9) Uani 1 1 d . .
H5 H 0.6358 0.4276 0.1907 0.019 Uiso 1 1 calc R U
C6 C 0.5247(7) 0.42581(6) 0.4230(6) 0.0150(9) Uani 1 1 d . .
C7 C 0.4996(7) 0.40031(7) 0.3950(6) 0.0156(9) Uani 1 1 d . .
H7 H 0.6245 0.3956 0.3561 0.019 Uiso 1 1 calc R U
C8 C 0.2844(7) 0.39323(7) 0.2142(7) 0.0182(9) Uani 1 1 d . .
C9 C 0.2828(7) 0.40358(7) 0.0177(6) 0.0181(9) Uani 1 1 d . .
H9A H 0.1433 0.3996 -0.0990 0.022 Uiso 1 1 calc R U
H9B H 0.4095 0.3978 -0.0107 0.022 Uiso 1 1 calc R U
C10 C 0.3002(7) 0.42846(7) 0.0357(7) 0.0186(9) Uani 1 1 d . .
H10A H 0.3002 0.4347 -0.0933 0.022 Uiso 1 1 calc R U
H10B H 0.1691 0.4343 0.0561 0.022 Uiso 1 1 calc R U
C11 C 0.5329(8) 0.38751(7) 0.5916(6) 0.0183(9) Uani 1 1 d . .
H11A H 0.3852 0.3843 0.5940 0.022 Uiso 1 1 calc R U
H11B H 0.6166 0.3967 0.7125 0.022 Uiso 1 1 calc R U
C12 C 0.6595(8) 0.36597(7) 0.6083(6) 0.0201(10) Uani 1 1 d . .
H12A H 0.7167 0.3610 0.7527 0.024 Uiso 1 1 calc R U
H12B H 0.7899 0.3688 0.5735 0.024 Uiso 1 1 calc R U
C13 C 0.5202(7) 0.34748(6) 0.4694(7) 0.0159(9) Uani 1 1 d . .
H13 H 0.3836 0.3466 0.5003 0.019 Uiso 1 1 calc R U
C14 C 0.4313(7) 0.35299(7) 0.2370(7) 0.0182(9) Uani 1 1 d . .
C15 C 0.2836(8) 0.33413(7) 0.1121(7) 0.0210(10) Uani 1 1 d . .
H15A H 0.1441 0.3338 0.1360 0.025 Uiso 1 1 calc R U
H15B H 0.2430 0.3369 -0.0359 0.025 Uiso 1 1 calc R U
C16 C 0.3972(8) 0.31190(7) 0.1673(7) 0.0227(10) Uani 1 1 d . .
H16A H 0.2955 0.3004 0.0830 0.027 Uiso 1 1 calc R U
H16B H 0.5338 0.3118 0.1385 0.027 Uiso 1 1 calc R U
C17 C 0.4573(7) 0.30734(7) 0.3950(7) 0.0163(9) Uani 1 1 d . .
H17 H 0.3186 0.3108 0.4169 0.020 Uiso 1 1 calc R U
C18 C 0.6335(7) 0.32437(7) 0.5301(7) 0.0168(9) Uani 1 1 d . .
C19 C 0.6748(7) 0.31981(7) 0.7571(7) 0.0203(10) Uani 1 1 d . .
H19A H 0.7975 0.3293 0.8463 0.024 Uiso 1 1 calc R U
H19B H 0.5390 0.3237 0.7796 0.024 Uiso 1 1 calc R U
C20 C 0.7342(8) 0.29615(7) 0.8207(7) 0.0236(10) Uani 1 1 d . .
H20A H 0.8774 0.2925 0.8108 0.028 Uiso 1 1 calc R U
H20B H 0.7537 0.2943 0.9655 0.028 Uiso 1 1 calc R U
C21 C 0.5546(8) 0.28069(7) 0.6861(7) 0.0243(10) Uani 1 1 d . .
H21A H 0.4159 0.2835 0.7075 0.029 Uiso 1 1 calc R U
H21B H 0.6019 0.2656 0.7298 0.029 Uiso 1 1 calc R U
C22 C 0.5046(8) 0.28286(7) 0.4562(7) 0.0230(10) Uani 1 1 d . .
C23 C 0.3897(8) 0.47533(7) 0.2224(7) 0.0231(10) Uani 1 1 d . .
H23A H 0.4220 0.4902 0.1931 0.035 Uiso 1 1 calc R U
H23B H 0.3882 0.4747 0.3601 0.035 Uiso 1 1 calc R U
H23C H 0.2437 0.4709 0.1207 0.035 Uiso 1 1 calc R U
C24 C 0.6017(9) 0.46472(7) 0.0124(8) 0.0280(11) Uani 1 1 d . .
H24A H 0.4557 0.4661 -0.1016 0.042 Uiso 1 1 calc R U
H24B H 0.6852 0.4528 -0.0157 0.042 Uiso 1 1 calc R U
H24C H 0.6848 0.4783 0.0274 0.042 Uiso 1 1 calc R U
C25 C 0.3523(8) 0.43538(7) 0.4989(7) 0.0213(10) Uani 1 1 d . .
H25A H 0.2145 0.4388 0.3807 0.032 Uiso 1 1 calc R U
H25B H 0.4123 0.4487 0.5775 0.032 Uiso 1 1 calc R U
H25C H 0.3204 0.4247 0.5866 0.032 Uiso 1 1 calc R U
C26 C 0.0632(7) 0.39850(7) 0.2342(8) 0.0245(10) Uani 1 1 d . .
H26A H 0.0373 0.4142 0.2216 0.037 Uiso 1 1 calc R U
H26B H 0.0709 0.3936 0.3684 0.037 Uiso 1 1 calc R U
H26C H -0.0595 0.3910 0.1253 0.037 Uiso 1 1 calc R U
C27 C 0.6061(8) 0.35819(7) 0.1523(7) 0.0199(9) Uani 1 1 d . .
H27A H 0.5331 0.3640 0.0130 0.030 Uiso 1 1 calc R U
H27B H 0.6873 0.3449 0.1488 0.030 Uiso 1 1 calc R U
H27C H 0.7106 0.3690 0.2405 0.030 Uiso 1 1 calc R U
C28 C 0.8606(7) 0.32339(7) 0.5080(7) 0.0222(10) Uani 1 1 d . .
H28A H 0.8358 0.3195 0.3666 0.033 Uiso 1 1 calc R U
H28B H 0.9561 0.3124 0.6024 0.033 Uiso 1 1 calc R U
H28C H 0.9334 0.3376 0.5411 0.033 Uiso 1 1 calc R U
C29 C 0.6930(9) 0.27283(7) 0.4081(8) 0.0275(11) Uani 1 1 d . .
H29A H 0.6649 0.2754 0.2635 0.041 Uiso 1 1 calc R U
H29B H 0.6997 0.2571 0.4345 0.041 Uiso 1 1 calc R U
H29C H 0.8351 0.2795 0.4955 0.041 Uiso 1 1 calc R U
C30 C 0.2893(9) 0.26986(7) 0.3385(8) 0.0264(11) Uani 1 1 d . .
H30A H 0.2620 0.2694 0.1923 0.040 Uiso 1 1 calc R U
H30B H 0.1632 0.2769 0.3556 0.040 Uiso 1 1 calc R U
H30C H 0.3059 0.2550 0.3928 0.040 Uiso 1 1 calc R U
C31 C 0.6789(8) 0.57399(7) 0.6167(7) 0.0196(10) Uani 1 1 d . .
H31A H 0.5646 0.5843 0.5287 0.023 Uiso 1 1 calc R U
H31B H 0.8152 0.5761 0.5895 0.023 Uiso 1 1 calc R U
C32 C 0.5944(7) 0.55076(7) 0.5581(7) 0.0197(10) Uani 1 1 d . .
H32A H 0.4515 0.5490 0.5744 0.024 Uiso 1 1 calc R U
H32B H 0.5657 0.5483 0.4118 0.024 Uiso 1 1 calc R U
C33 C 0.7600(8) 0.53398(7) 0.6889(7) 0.0220(10) Uani 1 1 d . .
H33 H 0.8990 0.5360 0.6635 0.026 Uiso 1 1 calc R U
C34 C 0.8260(8) 0.53729(7) 0.9219(7) 0.0217(10) Uani 1 1 d . .
C35 C 0.8965(7) 0.56156(7) 0.9750(7) 0.0174(9) Uani 1 1 d . .
H35 H 1.0318 0.5633 0.9432 0.021 Uiso 1 1 calc R U
C36 C 0.7322(7) 0.57934(7) 0.8434(7) 0.0173(9) Uani 1 1 d . .
C37 C 0.8597(7) 0.60179(7) 0.8988(7) 0.0162(9) Uani 1 1 d . .
H37 H 0.9912 0.5998 0.8615 0.019 Uiso 1 1 calc R U
C38 C 0.9632(7) 0.60753(7) 1.1306(7) 0.0184(9) Uani 1 1 d . .
C39 C 1.1032(7) 0.58831(7) 1.2499(7) 0.0186(9) Uani 1 1 d . .
H39A H 1.1555 0.5914 1.3987 0.022 Uiso 1 1 calc R U
H39B H 1.2364 0.5869 1.2167 0.022 Uiso 1 1 calc R U
C40 C 0.9775(8) 0.56668(7) 1.2037(7) 0.0217(10) Uani 1 1 d . .
H40A H 1.0770 0.5549 1.2845 0.026 Uiso 1 1 calc R U
H40B H 0.8484 0.5675 1.2436 0.026 Uiso 1 1 calc R U
C41 C 0.7258(7) 0.62053(7) 0.7582(6) 0.0188(9) Uani 1 1 d . .
H41A H 0.6646 0.6153 0.6145 0.023 Uiso 1 1 calc R U
H41B H 0.5980 0.6241 0.7946 0.023 Uiso 1 1 calc R U
C42 C 0.8576(8) 0.64132(7) 0.7695(7) 0.0204(10) Uani 1 1 d . .
H42A H 0.7749 0.6504 0.6477 0.024 Uiso 1 1 calc R U
H42B H 1.0027 0.6375 0.7647 0.024 Uiso 1 1 calc R U
C43 C 0.8998(7) 0.65473(7) 0.9647(6) 0.0167(9) Uani 1 1 d . .
H43 H 0.7767 0.6505 1.0080 0.020 Uiso 1 1 calc R U
C44 C 1.1171(7) 0.64733(6) 1.1444(7) 0.0180(9) Uani 1 1 d . .
C45 C 1.1275(7) 0.65829(7) 1.3427(7) 0.0191(9) Uani 1 1 d . .
H45A H 1.2683 0.6542 1.4575 0.023 Uiso 1 1 calc R U
H45B H 1.0020 0.6531 1.3757 0.023 Uiso 1 1 calc R U
C46 C 1.1150(8) 0.68317(7) 1.3204(7) 0.0205(10) Uani 1 1 d . .
H46A H 1.1207 0.6898 1.4497 0.025 Uiso 1 1 calc R U
H46B H 1.2453 0.6885 1.2953 0.025 Uiso 1 1 calc R U
C47 C 0.8994(7) 0.69023(7) 1.1423(6) 0.0171(9) Uani 1 1 d . .
H47 H 0.7780 0.6832 1.1731 0.021 Uiso 1 1 calc R U
C48 C 0.8769(7) 0.67998(7) 0.9329(7) 0.0173(9) Uani 1 1 d . .
C49 C 0.6381(8) 0.68525(7) 0.7760(7) 0.0199(10) Uani 1 1 d . .
H49A H 0.6215 0.6800 0.6388 0.024 Uiso 1 1 calc R U
H49B H 0.5290 0.6773 0.8157 0.024 Uiso 1 1 calc R U
C50 C 0.5842(8) 0.70965(7) 0.7625(7) 0.0230(10) Uani 1 1 d . .
H50A H 0.6820 0.7174 0.7080 0.028 Uiso 1 1 calc R U
H50B H 0.4278 0.7119 0.6655 0.028 Uiso 1 1 calc R U
C51 C 0.6162(8) 0.71915(7) 0.9704(7) 0.0225(10) Uani 1 1 d . .
H51A H 0.5027 0.7128 1.0145 0.027 Uiso 1 1 calc R U
H51B H 0.5900 0.7350 0.9552 0.027 Uiso 1 1 calc R U
C52 C 0.8493(8) 0.71504(7) 1.1396(7) 0.0198(10) Uani 1 1 d . .
C53 C 0.6382(8) 0.53021(7) 0.9863(7) 0.0215(10) Uani 1 1 d . .
H53A H 0.4999 0.5377 0.9008 0.032 Uiso 1 1 calc R U
H53B H 0.6776 0.5340 1.1307 0.032 Uiso 1 1 calc R U
H53C H 0.6168 0.5144 0.9685 0.032 Uiso 1 1 calc R U
C54 C 1.0281(8) 0.52228(7) 1.0339(8) 0.0259(11) Uani 1 1 d . .
H54A H 0.9957 0.5076 0.9754 0.039 Uiso 1 1 calc R U
H54B H 1.0567 0.5217 1.1803 0.039 Uiso 1 1 calc R U
H54C H 1.1598 0.5280 1.0169 0.039 Uiso 1 1 calc R U
C55 C 0.5103(7) 0.58033(7) 0.8736(7) 0.0209(10) Uani 1 1 d . .
H55A H 0.4515 0.5952 0.8488 0.031 Uiso 1 1 calc R U
H55B H 0.5365 0.5760 1.0144 0.031 Uiso 1 1 calc R U
H55C H 0.4022 0.5704 0.7768 0.031 Uiso 1 1 calc R U
C56 C 0.7977(8) 0.61378(7) 1.2243(7) 0.0212(10) Uani 1 1 d . .
H56A H 0.6940 0.6247 1.1377 0.032 Uiso 1 1 calc R U
H56B H 0.8785 0.6198 1.3620 0.032 Uiso 1 1 calc R U
H56C H 0.7141 0.6008 1.2334 0.032 Uiso 1 1 calc R U
C57 C 1.3332(7) 0.65201(7) 1.1178(7) 0.0238(10) Uani 1 1 d . .
H57A H 1.3210 0.6467 0.9834 0.036 Uiso 1 1 calc R U
H57B H 1.4571 0.6446 1.2263 0.036 Uiso 1 1 calc R U
H57C H 1.3607 0.6677 1.1266 0.036 Uiso 1 1 calc R U
C58 C 1.0443(8) 0.68878(7) 0.8468(7) 0.0209(10) Uani 1 1 d . .
H58A H 1.0734 0.6776 0.7623 0.031 Uiso 1 1 calc R U
H58B H 1.1841 0.6927 0.9608 0.031 Uiso 1 1 calc R U
H58C H 0.9817 0.7017 0.7628 0.031 Uiso 1 1 calc R U
C59 C 0.8351(9) 0.72157(7) 1.3439(7) 0.0274(11) Uani 1 1 d . .
H59A H 0.7710 0.7362 1.3311 0.041 Uiso 1 1 calc R U
H59B H 0.9849 0.7215 1.4535 0.041 Uiso 1 1 calc R U
H59C H 0.7403 0.7112 1.3770 0.041 Uiso 1 1 calc R U
C60 C 1.0232(8) 0.73006(7) 1.1120(8) 0.0240(10) Uani 1 1 d . .
H60A H 1.0129 0.7290 0.9706 0.036 Uiso 1 1 calc R U
H60B H 1.1728 0.7257 1.2071 0.036 Uiso 1 1 calc R U
H60C H 0.9951 0.7451 1.1405 0.036 Uiso 1 1 calc R U
O1 O 0.2601(5) 0.36977(4) 0.1917(4) 0.0183(7) Uani 1 1 d . .
O2 O 0.8540(5) 0.48685(5) 0.4020(5) 0.0220(7) Uani 1 1 d . .
H2O H 0.800(8) 0.4932(5) 0.472(8) 0.026 Uiso 1 1 calc R U
O3 O 1.1349(5) 0.62384(4) 1.1683(5) 0.0202(7) Uani 1 1 d . .
O4 O 0.6820(6) 0.51224(5) 0.6238(5) 0.0266(8) Uani 1 1 d . .
H4O H 0.557(12) 0.5113(3) 0.609(10) 0.06(2) Uiso 1 1 calc R .
O5 O 1.2574(7) 0.50494(8) 0.6117(7) 0.0445(11) Uani 1 1 d . .
H51 H 1.243(12) 0.5054(11) 0.721(11) 0.053 Uiso 1 1 d . U
H52 H 1.150(12) 0.4993(11) 0.527(11) 0.053 Uiso 1 1 d . U

loop_
_atom_site_aniso_label
_atom_site_aniso_U_11
_atom_site_aniso_U_22
_atom_site_aniso_U_33
_atom_site_aniso_U_23
_atom_site_aniso_U_13
_atom_site_aniso_U_12
C1 0.019(2) 0.017(2) 0.016(2) -0.0006(16) 0.0035(18) 0.0021(17)
C2 0.017(2) 0.018(2) 0.017(2) -0.0018(16) 0.0027(18) -0.0012(17)
C3 0.020(2) 0.014(2) 0.025(3) -0.0010(16) 0.0119(19) 0.0014(17)
C4 0.022(2) 0.014(2) 0.016(2) -0.0011(16) 0.0065(18) 0.0028(17)
C5 0.015(2) 0.017(2) 0.017(2) -0.0015(16) 0.0070(17) 0.0030(17)
C6 0.013(2) 0.018(2) 0.014(2) -0.0018(16) 0.0045(17) -0.0004(16)
C7 0.018(2) 0.017(2) 0.012(2) 0.0009(16) 0.0072(18) 0.0012(17)
C8 0.018(2) 0.017(2) 0.017(2) -0.0023(16) 0.0043(18) -0.0013(17)
C9 0.015(2) 0.020(2) 0.014(2) -0.0001(16) 0.0002(17) -0.0019(17)
C10 0.020(2) 0.019(2) 0.012(2) 0.0029(16) 0.0016(18) 0.0011(17)
C11 0.023(2) 0.018(2) 0.012(2) -0.0016(16) 0.0046(18) -0.0039(17)
C12 0.028(3) 0.017(2) 0.010(2) 0.0023(16) 0.0020(19) -0.0025(18)
C13 0.016(2) 0.018(2) 0.014(2) -0.0023(16) 0.0057(17) -0.0033(16)
C14 0.020(2) 0.014(2) 0.017(2) -0.0001(17) 0.0037(18) -0.0024(17)
C15 0.025(3) 0.019(2) 0.014(2) -0.0017(17) 0.0023(19) -0.0038(18)
C16 0.028(3) 0.015(2) 0.022(3) -0.0046(17) 0.007(2) -0.0035(18)
C17 0.011(2) 0.019(2) 0.018(2) -0.0004(16) 0.0054(18) -0.0007(16)
C18 0.017(2) 0.017(2) 0.016(2) 0.0005(16) 0.0059(18) 0.0006(17)
C19 0.019(2) 0.021(2) 0.019(2) -0.0027(17) 0.0053(19) -0.0001(18)
C20 0.032(3) 0.023(2) 0.018(2) 0.0050(18) 0.012(2) 0.005(2)
C21 0.030(3) 0.020(2) 0.026(3) 0.0051(18) 0.015(2) 0.0023(19)
C22 0.031(3) 0.015(2) 0.025(3) 0.0012(18) 0.013(2) -0.0006(19)
C23 0.023(2) 0.013(2) 0.027(3) -0.0014(18) 0.004(2) 0.0039(18)
C24 0.045(3) 0.016(2) 0.024(3) -0.0019(18) 0.015(2) -0.007(2)
C25 0.024(2) 0.022(2) 0.022(2) -0.0021(18) 0.014(2) 0.0001(18)
C26 0.015(2) 0.027(2) 0.028(3) -0.0037(19) 0.004(2) -0.0027(18)
C27 0.027(2) 0.015(2) 0.019(2) -0.0024(17) 0.0099(19) -0.0014(18)
C28 0.023(2) 0.022(2) 0.021(2) 0.0028(17) 0.008(2) 0.0001(18)
C29 0.040(3) 0.020(2) 0.026(3) 0.0011(19) 0.017(2) 0.004(2)
C30 0.036(3) 0.015(2) 0.028(3) -0.0019(18) 0.013(2) -0.0042(19)
C31 0.021(2) 0.021(2) 0.016(2) -0.0017(17) 0.0062(19) -0.0008(17)
C32 0.016(2) 0.027(2) 0.015(2) -0.0037(17) 0.0054(19) -0.0007(18)
C33 0.018(2) 0.018(2) 0.030(3) -0.0044(19) 0.010(2) -0.0038(17)
C34 0.024(2) 0.013(2) 0.027(3) 0.0006(17) 0.008(2) 0.0002(17)
C35 0.013(2) 0.018(2) 0.019(2) -0.0002(17) 0.0044(18) 0.0018(17)
C36 0.016(2) 0.017(2) 0.018(2) -0.0025(16) 0.0048(18) -0.0009(17)
C37 0.012(2) 0.021(2) 0.016(2) -0.0009(16) 0.0058(17) 0.0013(17)
C38 0.022(2) 0.014(2) 0.017(2) 0.0003(17) 0.0049(18) -0.0002(17)
C39 0.019(2) 0.021(2) 0.013(2) -0.0008(16) 0.0031(18) 0.0029(17)
C40 0.028(3) 0.014(2) 0.019(2) 0.0011(17) 0.0040(19) 0.0034(18)
C41 0.022(2) 0.020(2) 0.013(2) -0.0012(17) 0.0052(19) 0.0005(18)
C42 0.028(3) 0.017(2) 0.014(2) 0.0017(17) 0.0060(19) -0.0005(18)
C43 0.015(2) 0.021(2) 0.016(2) -0.0004(16) 0.0081(18) -0.0011(16)
C44 0.019(2) 0.016(2) 0.017(2) 0.0011(16) 0.0045(18) 0.0009(17)
C45 0.017(2) 0.020(2) 0.016(2) 0.0011(17) 0.0023(18) 0.0016(17)
C46 0.026(3) 0.018(2) 0.013(2) -0.0033(16) 0.0037(19) -0.0019(18)
C47 0.018(2) 0.019(2) 0.014(2) -0.0001(17) 0.0058(18) -0.0026(17)
C48 0.018(2) 0.018(2) 0.013(2) -0.0006(16) 0.0035(18) -0.0022(17)
C49 0.021(2) 0.018(2) 0.019(2) 0.0008(17) 0.0054(19) -0.0002(17)
C50 0.027(2) 0.016(2) 0.020(2) -0.0001(17) 0.0020(19) -0.0017(18)
C51 0.022(2) 0.017(2) 0.028(3) 0.0003(18) 0.009(2) 0.0010(18)
C52 0.027(2) 0.020(2) 0.011(2) 0.0014(16) 0.0064(19) -0.0002(18)
C53 0.024(2) 0.016(2) 0.024(3) -0.0008(17) 0.009(2) 0.0008(17)
C54 0.024(3) 0.020(2) 0.029(3) -0.0022(19) 0.005(2) 0.0021(19)
C55 0.022(2) 0.017(2) 0.023(2) -0.0027(17) 0.0070(19) -0.0007(18)
C56 0.028(3) 0.018(2) 0.018(2) 0.0006(16) 0.008(2) 0.0029(18)
C57 0.017(2) 0.023(2) 0.030(3) -0.0009(19) 0.008(2) -0.0007(18)
C58 0.025(3) 0.019(2) 0.020(2) -0.0011(17) 0.010(2) -0.0024(18)
C59 0.038(3) 0.020(2) 0.025(3) -0.0020(19) 0.013(2) 0.006(2)
C60 0.027(3) 0.016(2) 0.025(3) -0.0005(18) 0.006(2) -0.0022(19)
O1 0.0165(15) 0.0163(15) 0.0180(16) -0.0001(12) 0.0024(12) -0.0015(12)
O2 0.0250(17) 0.0165(15) 0.0263(18) -0.0043(12) 0.0120(14) -0.0024(13)
O3 0.0191(16) 0.0156(15) 0.0217(17) -0.0025(12) 0.0034(13) 0.0009(12)
O4 0.027(2) 0.0192(17) 0.034(2) -0.0080(13) 0.0123(16) -0.0023(13)
O5 0.028(2) 0.069(3) 0.038(3) -0.020(2) 0.0154(19) -0.0175(19)

loop_
_atom_type_symbol
_atom_type_description
_atom_type_scat_dispersion_real
_atom_type_scat_dispersion_imag
_atom_type_scat_source
C C 0.0192 0.0096 'International Tables Vol C Tables 4.2.6.8 and 6.1.1.4'
H H 0.0000 0.0000 'International Tables Vol C Tables 4.2.6.8 and 6.1.1.4'
O O 0.0517 0.0336 'International Tables Vol C Tables 4.2.6.8 and 6.1.1.4'

loop_
_geom_angle_atom_site_label_1
_geom_angle_atom_site_label_2
_geom_angle_atom_site_label_3
_geom_angle
C2 C1 C6 112.7(3)
C2 C1 H1A 109.0
C6 C1 H1A 109.0
C2 C1 H1B 109.0
C6 C1 H1B 109.0
H1A C1 H1B 107.8
C3 C2 C1 112.2(3)
C3 C2 H2A 109.2
C1 C2 H2A 109.2
C3 C2 H2B 109.2
C1 C2 H2B 109.2
H2A C2 H2B 107.9
O2 C3 C2 111.4(3)
O2 C3 C4 111.5(3)
C2 C3 C4 114.7(4)
O2 C3 H3 106.2
C2 C3 H3 106.2
C4 C3 H3 106.2
C23 C4 C3 111.1(4)
C23 C4 C24 108.2(4)
C3 C4 C24 106.6(4)
C23 C4 C5 114.3(4)
C3 C4 C5 107.9(3)
C24 C4 C5 108.5(3)
C10 C5 C6 111.9(3)
C10 C5 C4 113.1(3)
C6 C5 C4 117.1(3)
C10 C5 H5 104.4
C6 C5 H5 104.4
C4 C5 H5 104.4
C25 C6 C1 107.4(3)
C25 C6 C5 114.8(3)
C1 C6 C5 106.9(3)
C25 C6 C7 111.6(3)
C1 C6 C7 109.2(3)
C5 C6 C7 106.8(3)
C11 C7 C8 111.4(4)
C11 C7 C6 115.0(3)
C8 C7 C6 113.5(3)
C11 C7 H7 105.3
C8 C7 H7 105.3
C6 C7 H7 105.3
O1 C8 C9 110.6(3)
O1 C8 C26 98.8(3)
C9 C8 C26 109.1(4)
O1 C8 C7 113.3(3)
C9 C8 C7 108.5(4)
C26 C8 C7 116.3(4)
C8 C9 C10 111.4(4)
C8 C9 H9A 109.3
C10 C9 H9A 109.3
C8 C9 H9B 109.3
C10 C9 H9B 109.3
H9A C9 H9B 108.0
C5 C10 C9 110.8(3)
C5 C10 H10A 109.5
C9 C10 H10A 109.5
C5 C10 H10B 109.5
C9 C10 H10B 109.5
H10A C10 H10B 108.1
C7 C11 C12 112.9(4)
C7 C11 H11A 109.0
C12 C11 H11A 109.0
C7 C11 H11B 109.0
C12 C11 H11B 109.0
H11A C11 H11B 107.8
C11 C12 C13 114.9(4)
C11 C12 H12A 108.5
C13 C12 H12A 108.5
C11 C12 H12B 108.5
C13 C12 H12B 108.5
H12A C12 H12B 107.5
C12 C13 C14 113.3(3)
C12 C13 C18 113.2(3)
C14 C13 C18 115.1(3)
C12 C13 H13 104.6
C14 C13 H13 104.6
C18 C13 H13 104.6
O1 C14 C27 113.2(3)
O1 C14 C15 98.8(3)
C27 C14 C15 109.1(4)
O1 C14 C13 108.7(3)
C27 C14 C13 116.2(4)
C15 C14 C13 109.4(3)
C16 C15 C14 113.2(4)
C16 C15 H15A 108.9
C14 C15 H15A 108.9
C16 C15 H15B 108.9
C14 C15 H15B 108.9
H15A C15 H15B 107.8
C17 C16 C15 109.3(4)
C17 C16 H16A 109.8
C15 C16 H16A 109.8
C17 C16 H16B 109.8
C15 C16 H16B 109.8
H16A C16 H16B 108.3
C16 C17 C22 114.2(3)
C16 C17 C18 110.1(3)
C22 C17 C18 117.1(3)
C16 C17 H17 104.7
C22 C17 H17 104.7
C18 C17 H17 104.7
C19 C18 C28 108.4(4)
C19 C18 C17 107.4(3)
C28 C18 C17 114.3(3)
C19 C18 C13 108.5(3)
C28 C18 C13 111.7(3)
C17 C18 C13 106.3(3)
C20 C19 C18 113.5(3)
C20 C19 H19A 108.9
C18 C19 H19A 108.9
C20 C19 H19B 108.9
C18 C19 H19B 108.9
H19A C19 H19B 107.7
C21 C20 C19 111.5(4)
C21 C20 H20A 109.3
C19 C20 H20A 109.3
C21 C20 H20B 109.3
C19 C20 H20B 109.3
H20A C20 H20B 108.0
C20 C21 C22 113.6(4)
C20 C21 H21A 108.8
C22 C21 H21A 108.8
C20 C21 H21B 108.8
C22 C21 H21B 108.8
H21A C21 H21B 107.7
C29 C22 C21 110.4(4)
C29 C22 C30 108.2(4)
C21 C22 C30 107.2(4)
C29 C22 C17 114.5(4)
C21 C22 C17 108.3(3)
C30 C22 C17 108.1(4)
C4 C23 H23A 109.5
C4 C23 H23B 109.5
H23A C23 H23B 109.5
C4 C23 H23C 109.5
H23A C23 H23C 109.5
H23B C23 H23C 109.5
C4 C24 H24A 109.5
C4 C24 H24B 109.5
H24A C24 H24B 109.5
C4 C24 H24C 109.5
H24A C24 H24C 109.5
H24B C24 H24C 109.5
C6 C25 H25A 109.5
C6 C25 H25B 109.5
H25A C25 H25B 109.5
C6 C25 H25C 109.5
H25A C25 H25C 109.5
H25B C25 H25C 109.5
C8 C26 H26A 109.5
C8 C26 H26B 109.5
H26A C26 H26B 109.5
C8 C26 H26C 109.5
H26A C26 H26C 109.5
H26B C26 H26C 109.5
C14 C27 H27A 109.5
C14 C27 H27B 109.5
H27A C27 H27B 109.5
C14 C27 H27C 109.5
H27A C27 H27C 109.5
H27B C27 H27C 109.5
C18 C28 H28A 109.5
C18 C28 H28B 109.5
H28A C28 H28B 109.5
C18 C28 H28C 109.5
H28A C28 H28C 109.5
H28B C28 H28C 109.5
C22 C29 H29A 109.5
C22 C29 H29B 109.5
H29A C29 H29B 109.5
C22 C29 H29C 109.5
H29A C29 H29C 109.5
H29B C29 H29C 109.5
C22 C30 H30A 109.5
C22 C30 H30B 109.5
H30A C30 H30B 109.5
C22 C30 H30C 109.5
H30A C30 H30C 109.5
H30B C30 H30C 109.5
C32 C31 C36 113.1(4)
C32 C31 H31A 109.0
C36 C31 H31A 109.0
C32 C31 H31B 109.0
C36 C31 H31B 109.0
H31A C31 H31B 107.8
C33 C32 C31 112.0(4)
C33 C32 H32A 109.2
C31 C32 H32A 109.2
C33 C32 H32B 109.2
C31 C32 H32B 109.2
H32A C32 H32B 107.9
O4 C33 C32 111.0(4)
O4 C33 C34 112.2(4)
C32 C33 C34 113.3(4)
O4 C33 H33 106.6
C32 C33 H33 106.6
C34 C33 H33 106.6
C53 C34 C33 111.2(4)
C53 C34 C54 107.4(4)
C33 C34 C54 107.0(4)
C53 C34 C35 113.2(4)
C33 C34 C35 108.3(3)
C54 C34 C35 109.6(4)
C40 C35 C36 111.1(3)
C40 C35 C34 113.5(4)
C36 C35 C34 117.2(3)
C40 C35 H35 104.5
C36 C35 H35 104.5
C34 C35 H35 104.5
C31 C36 C55 108.3(4)
C31 C36 C35 107.1(3)
C55 C36 C35 113.9(4)
C31 C36 C37 109.1(3)
C55 C36 C37 111.2(3)
C35 C36 C37 107.0(3)
C41 C37 C38 114.4(3)
C41 C37 C36 112.4(3)
C38 C37 C36 115.4(3)
C41 C37 H37 104.4
C38 C37 H37 104.4
C36 C37 H37 104.4
O3 C38 C56 112.1(3)
O3 C38 C39 100.5(3)
C56 C38 C39 109.0(4)
O3 C38 C37 109.6(3)
C56 C38 C37 115.6(4)
C39 C38 C37 109.0(3)
C38 C39 C40 113.6(4)
C38 C39 H39A 108.8
C40 C39 H39A 108.8
C38 C39 H39B 108.8
C40 C39 H39B 108.8
H39A C39 H39B 107.7
C35 C40 C39 109.8(4)
C35 C40 H40A 109.7
C39 C40 H40A 109.7
C35 C40 H40B 109.7
C39 C40 H40B 109.7
H40A C40 H40B 108.2
C42 C41 C37 115.2(4)
C42 C41 H41A 108.5
C37 C41 H41A 108.5
C42 C41 H41B 108.5
C37 C41 H41B 108.5
H41A C41 H41B 107.5
C41 C42 C43 113.1(4)
C41 C42 H42A 109.0
C43 C42 H42A 109.0
C41 C42 H42B 108.9
C43 C42 H42B 109.0
H42A C42 H42B 107.8
C42 C43 C44 111.2(4)
C42 C43 C48 115.3(3)
C44 C43 C48 114.3(3)
C42 C43 H43 104.9
C44 C43 H43 104.9
C48 C43 H43 104.9
O3 C44 C57 99.6(3)
O3 C44 C45 110.9(3)
C57 C44 C45 108.8(4)
O3 C44 C43 113.0(3)
C57 C44 C43 115.7(4)
C45 C44 C43 108.6(3)
C44 C45 C46 111.1(4)
C44 C45 H45A 109.4
C46 C45 H45A 109.4
C44 C45 H45B 109.4
C46 C45 H45B 109.4
H45A C45 H45B 108.0
C47 C46 C45 111.1(3)
C47 C46 H46A 109.4
C45 C46 H46A 109.4
C47 C46 H46B 109.4
C45 C46 H46B 109.4
H46A C46 H46B 108.0
C46 C47 C52 114.0(3)
C46 C47 C48 112.3(4)
C52 C47 C48 116.2(3)
C46 C47 H47 104.3
C52 C47 H47 104.3
C48 C47 H47 104.3
C58 C48 C49 108.1(4)
C58 C48 C47 114.7(3)
C49 C48 C47 106.8(4)
C58 C48 C43 111.2(4)
C49 C48 C43 108.8(3)
C47 C48 C43 107.1(3)
C50 C49 C48 112.9(4)
C50 C49 H49A 109.0
C48 C49 H49A 109.0
C50 C49 H49B 109.0
C48 C49 H49B 109.0
H49A C49 H49B 107.8
C51 C50 C49 112.0(4)
C51 C50 H50A 109.2
C49 C50 H50A 109.2
C51 C50 H50B 109.2
C49 C50 H50B 109.2
H50A C50 H50B 107.9
C50 C51 C52 114.0(4)
C50 C51 H51A 108.7
C52 C51 H51A 108.7
C50 C51 H51B 108.7
C52 C51 H51B 108.7
H51A C51 H51B 107.6
C60 C52 C59 106.6(4)
C60 C52 C51 110.8(4)
C59 C52 C51 106.4(4)
C60 C52 C47 115.3(4)
C59 C52 C47 109.5(3)
C51 C52 C47 107.9(3)
C34 C53 H53A 109.5
C34 C53 H53B 109.5
H53A C53 H53B 109.5
C34 C53 H53C 109.5
H53A C53 H53C 109.5
H53B C53 H53C 109.5
C34 C54 H54A 109.5
C34 C54 H54B 109.5
H54A C54 H54B 109.5
C34 C54 H54C 109.5
H54A C54 H54C 109.5
H54B C54 H54C 109.5
C36 C55 H55A 109.5
C36 C55 H55B 109.5
H55A C55 H55B 109.5
C36 C55 H55C 109.5
H55A C55 H55C 109.5
H55B C55 H55C 109.5
C38 C56 H56A 109.5
C38 C56 H56B 109.5
H56A C56 H56B 109.5
C38 C56 H56C 109.5
H56A C56 H56C 109.5
H56B C56 H56C 109.5
C44 C57 H57A 109.5
C44 C57 H57B 109.5
H57A C57 H57B 109.5
C44 C57 H57C 109.5
H57A C57 H57C 109.5
H57B C57 H57C 109.5
C48 C58 H58A 109.5
C48 C58 H58B 109.5
H58A C58 H58B 109.5
C48 C58 H58C 109.5
H58A C58 H58C 109.5
H58B C58 H58C 109.5
C52 C59 H59A 109.5
C52 C59 H59B 109.5
H59A C59 H59B 109.5
C52 C59 H59C 109.5
H59A C59 H59C 109.5
H59B C59 H59C 109.5
C52 C60 H60A 109.5
C52 C60 H60B 109.5
H60A C60 H60B 109.5
C52 C60 H60C 109.5
H60A C60 H60C 109.5
H60B C60 H60C 109.5
C8 O1 C14 129.5(3)
C3 O2 H2O 109.5
C38 O3 C44 130.2(3)
C33 O4 H4O 109.5
H51 O5 H52 110(7)

loop_
_geom_bond_atom_site_label_1
_geom_bond_atom_site_label_2
_geom_bond_distance
C1 C2 1.535(6)
C1 C6 1.546(6)
C1 H1A 0.9900
C1 H1B 0.9900
C2 C3 1.509(6)
C2 H2A 0.9900
C2 H2B 0.9900
C3 O2 1.432(5)
C3 C4 1.536(6)
C3 H3 1.0000
C4 C23 1.530(6)
C4 C24 1.539(7)
C4 C5 1.562(6)
C5 C10 1.531(6)
C5 C6 1.555(6)
C5 H5 1.0000
C6 C25 1.542(6)
C6 C7 1.579(5)
C7 C11 1.539(6)
C7 C8 1.544(6)
C7 H7 1.0000
C8 O1 1.452(5)
C8 C9 1.527(6)
C8 C26 1.540(6)
C9 C10 1.535(6)
C9 H9A 0.9900
C9 H9B 0.9900
C10 H10A 0.9900
C10 H10B 0.9900
C11 C12 1.540(6)
C11 H11A 0.9900
C11 H11B 0.9900
C12 C13 1.543(6)
C12 H12A 0.9900
C12 H12B 0.9900
C13 C14 1.552(6)
C13 C18 1.580(6)
C13 H13 1.0000
C14 O1 1.460(5)
C14 C27 1.517(6)
C14 C15 1.544(6)
C15 C16 1.530(6)
C15 H15A 0.9900
C15 H15B 0.9900
C16 C17 1.529(6)
C16 H16A 0.9900
C16 H16B 0.9900
C17 C22 1.562(6)
C17 C18 1.570(6)
C17 H17 1.0000
C18 C19 1.548(6)
C18 C28 1.552(6)
C19 C20 1.526(6)
C19 H19A 0.9900
C19 H19B 0.9900
C20 C21 1.518(7)
C20 H20A 0.9900
C20 H20B 0.9900
C21 C22 1.536(7)
C21 H21A 0.9900
C21 H21B 0.9900
C22 C29 1.529(7)
C22 C30 1.544(6)
C23 H23A 0.9800
C23 H23B 0.9800
C23 H23C 0.9800
C24 H24A 0.9800
C24 H24B 0.9800
C24 H24C 0.9800
C25 H25A 0.9800
C25 H25B 0.9800
C25 H25C 0.9800
C26 H26A 0.9800
C26 H26B 0.9800
C26 H26C 0.9800
C27 H27A 0.9800
C27 H27B 0.9800
C27 H27C 0.9800
C28 H28A 0.9800
C28 H28B 0.9800
C28 H28C 0.9800
C29 H29A 0.9800
C29 H29B 0.9800
C29 H29C 0.9800
C30 H30A 0.9800
C30 H30B 0.9800
C30 H30C 0.9800
C31 C32 1.527(6)
C31 C36 1.540(6)
C31 H31A 0.9900
C31 H31B 0.9900
C32 C33 1.517(6)
C32 H32A 0.9900
C32 H32B 0.9900
C33 O4 1.439(5)
C33 C34 1.547(6)
C33 H33 1.0000
C34 C53 1.530(7)
C34 C54 1.547(6)
C34 C35 1.562(6)
C35 C40 1.527(6)
C35 C36 1.557(6)
C35 H35 1.0000
C36 C55 1.546(6)
C36 C37 1.579(6)
C37 C41 1.547(6)
C37 C38 1.550(6)
C37 H37 1.0000
C38 O3 1.447(5)
C38 C56 1.524(6)
C38 C39 1.528(6)
C39 C40 1.528(6)
C39 H39A 0.9900
C39 H39B 0.9900
C40 H40A 0.9900
C40 H40B 0.9900
C41 C42 1.524(6)
C41 H41A 0.9900
C41 H41B 0.9900
C42 C43 1.539(6)
C42 H42A 0.9900
C42 H42B 0.9900
C43 C44 1.554(6)
C43 C48 1.566(6)
C43 H43 1.0000
C44 O3 1.453(5)
C44 C57 1.522(6)
C44 C45 1.535(6)
C45 C46 1.536(6)
C45 H45A 0.9900
C45 H45B 0.9900
C46 C47 1.536(6)
C46 H46A 0.9900
C46 H46B 0.9900
C47 C52 1.558(6)
C47 C48 1.564(6)
C47 H47 1.0000
C48 C58 1.544(6)
C48 C49 1.550(6)
C49 C50 1.534(6)
C49 H49A 0.9900
C49 H49B 0.9900
C50 C51 1.521(6)
C50 H50A 0.9900
C50 H50B 0.9900
C51 C52 1.542(6)
C51 H51A 0.9900
C51 H51B 0.9900
C52 C60 1.534(6)
C52 C59 1.540(6)
C53 H53A 0.9800
C53 H53B 0.9800
C53 H53C 0.9800
C54 H54A 0.9800
C54 H54B 0.9800
C54 H54C 0.9800
C55 H55A 0.9800
C55 H55B 0.9800
C55 H55C 0.9800
C56 H56A 0.9800
C56 H56B 0.9800
C56 H56C 0.9800
C57 H57A 0.9800
C57 H57B 0.9800
C57 H57C 0.9800
C58 H58A 0.9800
C58 H58B 0.9800
C58 H58C 0.9800
C59 H59A 0.9800
C59 H59B 0.9800
C59 H59C 0.9800
C60 H60A 0.9800
C60 H60B 0.9800
C60 H60C 0.9800
O2 H2O 0.81(6)
O4 H4O 0.78(7)
O5 H51 0.81(7)
O5 H52 0.80(8)

loop_
_geom_hbond_atom_site_label_D
_geom_hbond_atom_site_label_H
_geom_hbond_atom_site_label_A
_geom_hbond_distance_DH
_geom_hbond_distance_HA
_geom_hbond_distance_DA
_geom_hbond_angle_DHA
_geom_hbond_site_symmetry_A
O2 H2O O4 0.81 1.94 2.749(5) 171.9 .
O4 H4O O5 0.78 2.00 2.775(6) 169.6 1_455
O5 H52 O2 0.80(8) 1.94(8) 2.700(5) 159(7) .

loop_
_geom_torsion_atom_site_label_1
_geom_torsion_atom_site_label_2
_geom_torsion_atom_site_label_3
_geom_torsion_atom_site_label_4
_geom_torsion
C6 C1 C2 C3 -56.3(5)
C1 C2 C3 O2 -178.1(4)
C1 C2 C3 C4 54.1(5)
O2 C3 C4 C23 -51.7(5)
C2 C3 C4 C23 76.1(5)
O2 C3 C4 C24 66.0(4)
C2 C3 C4 C24 -166.2(3)
O2 C3 C4 C5 -177.6(3)
C2 C3 C4 C5 -49.9(5)
C23 C4 C5 C10 60.3(5)
C3 C4 C5 C10 -175.6(4)
C24 C4 C5 C10 -60.5(5)
C23 C4 C5 C6 -72.0(5)
C3 C4 C5 C6 52.1(5)
C24 C4 C5 C6 167.2(4)
C2 C1 C6 C25 -69.5(5)
C2 C1 C6 C5 54.1(5)
C2 C1 C6 C7 169.3(4)
C10 C5 C6 C25 -68.4(4)
C4 C5 C6 C25 64.5(5)
C10 C5 C6 C1 172.7(3)
C4 C5 C6 C1 -54.5(4)
C10 C5 C6 C7 55.8(4)
C4 C5 C6 C7 -171.3(3)
C25 C6 C7 C11 -60.5(5)
C1 C6 C7 C11 58.1(5)
C5 C6 C7 C11 173.3(4)
C25 C6 C7 C8 69.4(5)
C1 C6 C7 C8 -172.0(4)
C5 C6 C7 C8 -56.7(4)
C11 C7 C8 O1 -47.1(5)
C6 C7 C8 O1 -178.9(3)
C11 C7 C8 C9 -170.3(3)
C6 C7 C8 C9 58.0(5)
C11 C7 C8 C26 66.4(5)
C6 C7 C8 C26 -65.4(5)
O1 C8 C9 C10 178.0(3)
C26 C8 C9 C10 70.4(4)
C7 C8 C9 C10 -57.2(5)
C6 C5 C10 C9 -58.6(5)
C4 C5 C10 C9 166.6(4)
C8 C9 C10 C5 58.6(5)
C8 C7 C11 C12 87.6(4)
C6 C7 C11 C12 -141.4(4)
C7 C11 C12 C13 -76.0(5)
C11 C12 C13 C14 61.3(5)
C11 C12 C13 C18 -165.3(4)
C12 C13 C14 O1 -69.9(5)
C18 C13 C14 O1 157.7(3)
C12 C13 C14 C27 59.2(5)
C18 C13 C14 C27 -73.3(5)
C12 C13 C14 C15 -176.8(4)
C18 C13 C14 C15 50.8(5)
O1 C14 C15 C16 -165.2(4)
C27 C14 C15 C16 76.4(5)
C13 C14 C15 C16 -51.7(5)
C14 C15 C16 C17 59.5(5)
C15 C16 C17 C22 161.9(4)
C15 C16 C17 C18 -64.0(5)
C16 C17 C18 C19 176.3(3)
C22 C17 C18 C19 -51.1(5)
C16 C17 C18 C28 -63.4(5)
C22 C17 C18 C28 69.2(5)
C16 C17 C18 C13 60.3(4)
C22 C17 C18 C13 -167.1(4)
C12 C13 C18 C19 57.3(5)
C14 C13 C18 C19 -170.2(3)
C12 C13 C18 C28 -62.2(5)
C14 C13 C18 C28 70.3(5)
C12 C13 C18 C17 172.5(4)
C14 C13 C18 C17 -55.0(5)
C28 C18 C19 C20 -71.6(4)
C17 C18 C19 C20 52.4(5)
C13 C18 C19 C20 166.9(4)
C18 C19 C20 C21 -57.2(5)
C19 C20 C21 C22 56.8(5)
C20 C21 C22 C29 74.0(5)
C20 C21 C22 C30 -168.4(4)
C20 C21 C22 C17 -52.0(5)
C16 C17 C22 C29 58.3(5)
C18 C17 C22 C29 -72.5(5)
C16 C17 C22 C21 -178.1(4)
C18 C17 C22 C21 51.1(5)
C16 C17 C22 C30 -62.3(5)
C18 C17 C22 C30 166.9(4)
C36 C31 C32 C33 -57.9(5)
C31 C32 C33 O4 -177.0(4)
C31 C32 C33 C34 55.7(5)
O4 C33 C34 C53 -52.2(5)
C32 C33 C34 C53 74.5(4)
O4 C33 C34 C54 64.8(5)
C32 C33 C34 C54 -168.5(4)
O4 C33 C34 C35 -177.2(4)
C32 C33 C34 C35 -50.5(5)
C53 C34 C35 C40 59.1(5)
C33 C34 C35 C40 -177.0(4)
C54 C34 C35 C40 -60.6(5)
C53 C34 C35 C36 -72.5(5)
C33 C34 C35 C36 51.3(5)
C54 C34 C35 C36 167.7(4)
C32 C31 C36 C55 -69.4(5)
C32 C31 C36 C35 53.9(5)
C32 C31 C36 C37 169.4(4)
C40 C35 C36 C31 174.5(4)
C34 C35 C36 C31 -52.8(5)
C40 C35 C36 C55 -65.7(5)
C34 C35 C36 C55 67.0(5)
C40 C35 C36 C37 57.6(5)
C34 C35 C36 C37 -169.6(4)
C31 C36 C37 C41 57.1(5)
C55 C36 C37 C41 -62.4(5)
C35 C36 C37 C41 172.6(4)
C31 C36 C37 C38 -169.3(4)
C55 C36 C37 C38 71.2(5)
C35 C36 C37 C38 -53.8(5)
C41 C37 C38 O3 -67.1(5)
C36 C37 C38 O3 160.2(3)
C41 C37 C38 C56 60.7(5)
C36 C37 C38 C56 -72.0(5)
C41 C37 C38 C39 -176.2(4)
C36 C37 C38 C39 51.1(5)
O3 C38 C39 C40 -167.5(4)
C56 C38 C39 C40 74.6(5)
C37 C38 C39 C40 -52.4(5)
C36 C35 C40 C39 -61.5(5)
C34 C35 C40 C39 163.9(4)
C38 C39 C40 C35 58.9(5)
C38 C37 C41 C42 59.1(5)
C36 C37 C41 C42 -166.7(4)
C37 C41 C42 C43 -75.8(5)
C41 C42 C43 C44 87.9(5)
C41 C42 C43 C48 -139.8(4)
C42 C43 C44 O3 -46.4(5)
C48 C43 C44 O3 -179.2(4)
C42 C43 C44 C57 67.5(5)
C48 C43 C44 C57 -65.3(5)
C42 C43 C44 C45 -169.9(3)
C48 C43 C44 C45 57.3(5)
O3 C44 C45 C46 178.5(3)
C57 C44 C45 C46 70.0(4)
C43 C44 C45 C46 -56.8(5)
C44 C45 C46 C47 58.6(5)
C45 C46 C47 C52 167.3(4)
C45 C46 C47 C48 -58.0(5)
C46 C47 C48 C58 -69.4(5)
C52 C47 C48 C58 64.3(5)
C46 C47 C48 C49 170.9(3)
C52 C47 C48 C49 -55.5(5)
C46 C47 C48 C43 54.5(4)
C52 C47 C48 C43 -171.8(4)
C42 C43 C48 C58 -60.2(5)
C44 C43 C48 C58 70.6(5)
C42 C43 C48 C49 58.8(5)
C44 C43 C48 C49 -170.4(4)
C42 C43 C48 C47 173.8(4)
C44 C43 C48 C47 -55.4(5)
C58 C48 C49 C50 -69.4(5)
C47 C48 C49 C50 54.5(5)
C43 C48 C49 C50 169.7(4)
C48 C49 C50 C51 -56.2(5)
C49 C50 C51 C52 54.4(5)
C50 C51 C52 C60 75.7(5)
C50 C51 C52 C59 -168.9(4)
C50 C51 C52 C47 -51.5(5)
C46 C47 C52 C60 62.4(5)
C48 C47 C52 C60 -70.5(5)
C46 C47 C52 C59 -57.8(5)
C48 C47 C52 C59 169.3(4)
C46 C47 C52 C51 -173.2(4)
C48 C47 C52 C51 53.9(5)
C9 C8 O1 C14 90.0(5)
C26 C8 O1 C14 -155.7(4)
C7 C8 O1 C14 -32.0(6)
C27 C14 O1 C8 -47.2(5)
C15 C14 O1 C8 -162.4(4)
C13 C14 O1 C8 83.5(5)
C56 C38 O3 C44 -47.3(6)
C39 C38 O3 C44 -162.9(4)
C37 C38 O3 C44 82.4(5)
C57 C44 O3 C38 -156.1(4)
C45 C44 O3 C38 89.5(5)
C43 C44 O3 C38 -32.7(6)
